data_7159725
loop_
_publ_author_name
'Sudarshana, K. A.'
'Sarma, Manas Jyoti'
'Radhakrishnan, Mydhili'
'Chakravarty, Sumana'
'Srihari, Pabbaraja'
'Mehta, Goverdhan'

_publ_section_title
;
 A protocol for directly accessing geminal C-4 diarylated
 pyrazol-5(4<i>H</i>)-ones <i>via</i> tandem C-H aryne insertion and their
 inceptive neurobiological evaluation.
;
_journal_issue 4
_journal_name_full 'Organic &amp; biomolecular chemistry'
_journal_page_first 714
_journal_page_last 719
_journal_paper_doi 10.1039/d3ob01932b
_journal_volume 22
_journal_year 2024
_chemical_absolute_configuration syn
_chemical_formula_moiety 'C16 H11 F3 N2 O'
_chemical_formula_sum 'C16 H11 F3 N2 O'
_chemical_formula_weight 304.27
_space_group_crystal_system monoclinic
_space_group_IT_number 4
_space_group_name_Hall 'P 2yb'
_space_group_name_H-M_alt 'P 1 21 1'
_atom_sites_solution_hydrogens geom
_audit_creation_method SHELXL-2018/3
_audit_update_record
;
2022-05-30 deposited with the CCDC.	2023-12-19 downloaded from the CCDC.
;
_cell_angle_alpha 90
_cell_angle_beta 91.0124(9)
_cell_angle_gamma 90
_cell_formula_units_Z 4
_cell_length_a 6.2516(2)
_cell_length_b 12.1242(4)
_cell_length_c 19.5002(7)
_cell_measurement_reflns_used 7697
_cell_measurement_temperature 294(2)
_cell_measurement_theta_max 23.03
_cell_measurement_theta_min 2.68
_cell_volume 1477.80(9)
_computing_cell_refinement '<i>SAINT</i> (Bruker, 2016)'
_computing_data_collection '<i>APEX3</i> (Bruker, 2016)'
_computing_data_reduction 'Bruker SAINT'
_computing_molecular_graphics 'Bruker SHELXTL'
_computing_publication_material 'Bruker SHELXTL'
_computing_structure_refinement '<i>SHELXL2014</i> (Sheldrick, 2015)'
_computing_structure_solution '<i>SHELXT</i> (Sheldrick, 2015)'
_diffrn_ambient_temperature 294(2)
_diffrn_measured_fraction_theta_full 0.999
_diffrn_measured_fraction_theta_max 0.913
_diffrn_measurement_device_type 'Bruker D8 QUEST PHOTON-100'
_diffrn_measurement_method '\w and \f'
_diffrn_radiation_type MoK\a
_diffrn_radiation_wavelength 0.71073
_diffrn_reflns_av_R_equivalents 0.0994
_diffrn_reflns_av_unetI/netI 0.1080
_diffrn_reflns_Laue_measured_fraction_full 0.999
_diffrn_reflns_Laue_measured_fraction_max 0.913
_diffrn_reflns_limit_h_max 8
_diffrn_reflns_limit_h_min -7
_diffrn_reflns_limit_k_max 16
_diffrn_reflns_limit_k_min -16
_diffrn_reflns_limit_l_max 26
_diffrn_reflns_limit_l_min -26
_diffrn_reflns_number 33792
_diffrn_reflns_point_group_measured_fraction_full 0.999
_diffrn_reflns_point_group_measured_fraction_max 0.863
_diffrn_reflns_theta_full 25.242
_diffrn_reflns_theta_max 29.765
_diffrn_reflns_theta_min 2.681
_exptl_absorpt_coefficient_mu 0.113
_exptl_absorpt_correction_T_max 0.7460
_exptl_absorpt_correction_T_min 0.5192
_exptl_absorpt_correction_type multi-scan
_exptl_absorpt_process_details 'SADABS, Bruker, 2016'
_exptl_crystal_colour colorless
_exptl_crystal_density_diffrn 1.368
_exptl_crystal_description block
_exptl_crystal_F_000 624
_exptl_crystal_size_max 0.260
_exptl_crystal_size_mid 0.240
_exptl_crystal_size_min 0.150
_refine_diff_density_max 0.259
_refine_diff_density_min -0.244
_refine_diff_density_rms 0.087
_refine_ls_abs_structure_details
;
 Flack x determined using 1175 quotients [(I+)-(I-)]/[(I+)+(I-)]
 (Parsons, Flack and Wagner, Acta Cryst. B69 (2013) 249-259).
;
_refine_ls_abs_structure_Flack 0.0(5)
_refine_ls_extinction_coef 0.024(4)
_refine_ls_extinction_expression Fc^*^=kFc[1+0.001xFc^2^\l^3^/sin(2\q)]^-1/4^
_refine_ls_extinction_method 'SHELXL-2018/3 (Sheldrick 2018)'
_refine_ls_goodness_of_fit_ref 1.044
_refine_ls_hydrogen_treatment constr
_refine_ls_matrix_type full
_refine_ls_number_parameters 453
_refine_ls_number_reflns 7270
_refine_ls_number_restraints 184
_refine_ls_restrained_S_all 1.079
_refine_ls_R_factor_all 0.1941
_refine_ls_R_factor_gt 0.0743
_refine_ls_shift/su_max 0.000
_refine_ls_shift/su_mean 0.000
_refine_ls_structure_factor_coef Fsqd
_refine_ls_weighting_details 'w=1/[\s^2^(Fo^2^)+(0.0467P)^2^+0.2256P] where P=(Fo^2^+2Fc^2^)/3'
_refine_ls_weighting_scheme calc
_refine_ls_wR_factor_gt 0.1227
_refine_ls_wR_factor_ref 0.1574
_reflns_Friedel_coverage 0.810
_reflns_Friedel_fraction_full 0.999
_reflns_Friedel_fraction_max 0.808
_reflns_number_gt 3290
_reflns_number_total 7270
_reflns_threshold_expression 'I > 2\s(I)'
_cod_data_source_file d3ob01932b2.cif
_cod_data_source_block KA1013_0m
_cod_depositor_comments 'Adding full bibliography for 7159724--7159726.cif.'
_cod_original_sg_symbol_H-M 'P 21'
_cod_database_code 7159725
_shelx_shelxl_version_number 2018/3
_shelx_space_group_comment
;
The symmetry employed for this shelxl refinement is uniquely defined
by the following loop, which should always be used as a source of
symmetry information in preference to the above space-group names.
They are only intended as comments.
;
_shelx_estimated_absorpt_t_min 0.971
_shelx_estimated_absorpt_t_max 0.983

loop_
_space_group_symop_operation_xyz
'x, y, z'
'-x, y+1/2, -z'

loop_
_atom_site_label
_atom_site_type_symbol
_atom_site_fract_x
_atom_site_fract_y
_atom_site_fract_z
_atom_site_U_iso_or_equiv
_atom_site_adp_type
_atom_site_occupancy
_atom_site_site_symmetry_order
_atom_site_calc_flag
_atom_site_refinement_flags_posn
_atom_site_refinement_flags_adp
_atom_site_refinement_flags_occupancy
_atom_site_disorder_assembly
_atom_site_disorder_group
C1A C -0.4420(7) 0.4520(4) 0.9566(2) 0.0568(12) Uani 1 1 d . . . . .
C2A C -0.6187(7) 0.5198(4) 0.9579(3) 0.0706(14) Uani 1 1 d . . . . .
H2A H -0.633723 0.576913 0.926327 0.085 Uiso 1 1 calc R U . . .
C3A C -0.7741(8) 0.5022(5) 1.0067(3) 0.0833(17) Uani 1 1 d . . . . .
H3A H -0.892654 0.548451 1.008292 0.100 Uiso 1 1 calc R U . . .
C4A C -0.7538(11) 0.4179(6) 1.0522(3) 0.0907(18) Uani 1 1 d . . . . .
H4A H -0.859355 0.405968 1.084365 0.109 Uiso 1 1 calc R U . . .
C5A C -0.5779(11) 0.3503(5) 1.0507(3) 0.0908(17) Uani 1 1 d . . . . .
H5A H -0.564822 0.292684 1.082022 0.109 Uiso 1 1 calc R U . . .
C6A C -0.4196(9) 0.3670(4) 1.0030(3) 0.0746(15) Uani 1 1 d . . . . .
H6A H -0.299874 0.321535 1.002241 0.090 Uiso 1 1 calc R U . . .
C7A C -0.1716(7) 0.3997(4) 0.8685(3) 0.0680(14) Uani 1 1 d . . . . .
C8A C -0.0401(8) 0.4571(5) 0.8261(3) 0.0758(15) Uani 1 1 d . . . . .
H8A H 0.056126 0.429535 0.794519 0.091 Uiso 1 1 calc R U . . .
C9A C -0.0849(8) 0.5662(5) 0.8415(3) 0.0744(14) Uani 1 1 d . . . . .
C10A C -0.0511(8) 0.2161(4) 0.8626(3) 0.0615(13) Uani 1 1 d . . . . .
C11A C -0.0938(8) 0.1325(4) 0.8175(2) 0.0643(13) Uani 1 1 d . . . . .
H11A H -0.224345 0.129242 0.793923 0.077 Uiso 1 1 calc R U . . .
C12A C 0.0602(9) 0.0528(4) 0.8075(3) 0.0759(15) Uani 1 1 d . . . . .
H12A H 0.034230 -0.004826 0.776973 0.091 Uiso 1 1 calc R U . . .
C13A C 0.2522(9) 0.0590(5) 0.8427(3) 0.0810(15) Uani 1 1 d . . . . .
H13A H 0.356064 0.005420 0.835879 0.097 Uiso 1 1 calc R U . . .
C14A C 0.2919(8) 0.1429(5) 0.8876(3) 0.0812(15) Uani 1 1 d . . . . .
H14A H 0.422041 0.146354 0.911419 0.097 Uiso 1 1 calc R U . . .
C15A C 0.1395(8) 0.2223(5) 0.8977(3) 0.0770(15) Uani 1 1 d . . . . .
H15A H 0.165677 0.279961 0.928114 0.092 Uiso 1 1 calc R U . . .
C16A C 0.0108(14) 0.6649(7) 0.8085(5) 0.106(2) Uani 1 1 d . U . . .
F1A F 0.1281(17) 0.7225(7) 0.8554(6) 0.150(3) Uani 0.691(7) 1 d . U P A 1
F2A F 0.0355(10) 0.6524(5) 0.7405(3) 0.116(2) Uani 0.691(7) 1 d . U P A 1
F3A F -0.1410(13) 0.7477(7) 0.7981(4) 0.119(2) Uani 0.691(7) 1 d . U P A 1
F1' F 0.244(3) 0.663(2) 0.8178(9) 0.101(5) Uani 0.309(7) 1 d . U P A 2
F2' F 0.189(5) 0.645(2) 0.7870(14) 0.144(6) Uani 0.309(7) 1 d . U P A 2
F3' F -0.046(4) 0.753(2) 0.8286(13) 0.145(6) Uani 0.309(7) 1 d . U P A 2
O1A O -0.2176(5) 0.2914(3) 0.8746(2) 0.0936(13) Uani 1 1 d . . . . .
N1A N -0.2833(6) 0.4728(3) 0.9067(2) 0.0607(10) Uani 1 1 d . . . . .
N2A N -0.2318(6) 0.5782(3) 0.8886(2) 0.0715(11) Uani 1 1 d . . . . .
C1B C 0.9401(7) 0.6695(4) 0.5332(2) 0.0590(12) Uani 1 1 d . . . . .
C2B C 1.1174(7) 0.7372(5) 0.5357(3) 0.0710(14) Uani 1 1 d . . . . .
H2B H 1.130819 0.792055 0.568815 0.085 Uiso 1 1 calc R U . . .
C3B C 1.2778(8) 0.7212(6) 0.4868(3) 0.0846(17) Uani 1 1 d . . . . .
H3B H 1.398382 0.766200 0.487401 0.101 Uiso 1 1 calc R U . . .
C4B C 1.2575(10) 0.6406(6) 0.4388(3) 0.0903(18) Uani 1 1 d . . . . .
H4B H 1.363685 0.631185 0.406532 0.108 Uiso 1 1 calc R U . . .
C5B C 1.0820(10) 0.5731(5) 0.4376(3) 0.0865(17) Uani 1 1 d . . . . .
H5B H 1.071717 0.516866 0.405222 0.104 Uiso 1 1 calc R U . . .
C6B C 0.9186(8) 0.5879(4) 0.4845(3) 0.0753(15) Uani 1 1 d . . . . .
H6B H 0.797304 0.543457 0.482870 0.090 Uiso 1 1 calc R U . . .
C7B C 0.6515(7) 0.6140(4) 0.6160(3) 0.0675(14) Uani 1 1 d . . . . .
C8B C 0.5280(8) 0.6704(4) 0.6600(3) 0.0696(14) Uani 1 1 d . . . . .
H8B H 0.426376 0.642329 0.689569 0.083 Uiso 1 1 calc R U . . .
C9B C 0.5871(7) 0.7796(4) 0.6511(3) 0.0691(14) Uani 1 1 d . . . . .
C10B C 0.5189(7) 0.4354(4) 0.6286(3) 0.0585(12) Uani 1 1 d D . . . .
C11B C 0.5692(10) 0.3767(6) 0.6857(3) 0.0918(19) Uani 1 1 d D . . . .
H11B H 0.700465 0.385567 0.708237 0.110 Uiso 1 1 calc R U . . .
C12B C 0.4185(13) 0.3031(6) 0.7094(4) 0.113(2) Uani 1 1 d D . . . .
H12B H 0.449223 0.261205 0.748321 0.135 Uiso 1 1 calc R U . . .
C13B C 0.2282(12) 0.2912(6) 0.6770(5) 0.104(2) Uani 1 1 d D . . . .
H13B H 0.128757 0.241067 0.693416 0.125 Uiso 1 1 calc R U . . .
C14B C 0.1822(10) 0.3513(7) 0.6214(4) 0.101(2) Uani 1 1 d D . . . .
H14B H 0.049832 0.343338 0.599381 0.122 Uiso 1 1 calc R U . . .
C15B C 0.3282(9) 0.4245(5) 0.5963(3) 0.0817(15) Uani 1 1 d D . . . .
H15B H 0.295902 0.466122 0.557476 0.098 Uiso 1 1 calc R U . . .
C16B C 0.5010(12) 0.8782(6) 0.6853(4) 0.0930(19) Uani 1 1 d . U . . .
F1B F 0.445(2) 0.8520(7) 0.7502(5) 0.158(3) Uani 0.691(7) 1 d . U P A 1
F2B F 0.3971(14) 0.9474(6) 0.6395(4) 0.124(2) Uani 0.691(7) 1 d . U P A 1
F3B F 0.649(2) 0.9440(11) 0.7110(6) 0.125(4) Uani 0.691(7) 1 d . U P A 1
F1" F 0.314(3) 0.8563(13) 0.7157(11) 0.092(5) Uani 0.309(7) 1 d . U P A 2
F2" F 0.310(4) 0.897(2) 0.6784(14) 0.122(5) Uani 0.309(7) 1 d . U P A 2
F3" F 0.606(5) 0.966(3) 0.6856(14) 0.122(7) Uani 0.309(7) 1 d . U P A 2
O1B O 0.6747(6) 0.5055(3) 0.6016(2) 0.0971(14) Uani 1 1 d . . . . .
N1B N 0.7766(6) 0.6880(3) 0.5828(2) 0.0599(10) Uani 1 1 d . . . . .
N2B N 0.7390(6) 0.7920(3) 0.6050(2) 0.0664(11) Uani 1 1 d . . . . .

loop_
_atom_site_aniso_label
_atom_site_aniso_U_11
_atom_site_aniso_U_22
_atom_site_aniso_U_33
_atom_site_aniso_U_23
_atom_site_aniso_U_13
_atom_site_aniso_U_12
C1A 0.055(3) 0.053(3) 0.062(3) -0.010(3) -0.002(2) 0.001(2)
C2A 0.067(3) 0.067(3) 0.078(3) -0.012(3) 0.002(3) 0.004(3)
C3A 0.072(3) 0.080(4) 0.098(4) -0.028(4) 0.010(3) 0.002(3)
C4A 0.097(4) 0.091(5) 0.085(4) -0.023(4) 0.026(3) -0.016(4)
C5A 0.120(5) 0.080(4) 0.073(4) 0.003(3) 0.010(4) -0.016(4)
C6A 0.081(4) 0.063(4) 0.080(4) -0.003(3) 0.001(3) 0.006(3)
C7A 0.055(3) 0.055(3) 0.094(4) -0.027(3) 0.007(3) -0.005(2)
C8A 0.067(3) 0.084(4) 0.077(4) -0.024(3) 0.015(3) -0.010(3)
C9A 0.075(3) 0.066(4) 0.082(4) -0.002(3) 0.011(3) -0.005(3)
C10A 0.062(3) 0.046(3) 0.078(3) -0.013(3) 0.018(3) -0.006(2)
C11A 0.069(3) 0.051(3) 0.074(3) -0.008(3) 0.003(3) -0.002(3)
C12A 0.098(4) 0.055(3) 0.074(3) -0.014(3) 0.007(3) 0.001(3)
C13A 0.078(4) 0.061(4) 0.105(4) 0.003(3) 0.010(3) 0.013(3)
C14A 0.071(3) 0.087(4) 0.085(4) 0.005(3) -0.004(3) -0.002(3)
C15A 0.071(3) 0.077(4) 0.083(4) -0.031(3) 0.009(3) -0.019(3)
C16A 0.105(5) 0.086(5) 0.129(6) 0.004(5) 0.019(5) -0.004(4)
F1A 0.137(6) 0.116(5) 0.195(8) 0.053(5) -0.048(6) -0.053(5)
F2A 0.113(4) 0.156(5) 0.078(3) 0.033(3) 0.020(3) -0.010(4)
F3A 0.138(6) 0.101(4) 0.116(5) 0.046(4) -0.022(4) 0.004(4)
F1' 0.102(9) 0.122(10) 0.078(9) 0.041(8) -0.018(7) -0.049(7)
F2' 0.140(12) 0.143(10) 0.150(13) 0.022(11) 0.049(11) -0.028(10)
F3' 0.149(14) 0.127(11) 0.160(14) 0.023(12) 0.037(11) 0.010(12)
O1A 0.065(2) 0.058(2) 0.158(4) -0.036(2) 0.039(2) -0.0094(19)
N1A 0.058(2) 0.050(3) 0.074(3) -0.010(2) 0.007(2) 0.0036(19)
N2A 0.078(3) 0.054(3) 0.082(3) -0.001(2) 0.007(2) 0.006(2)
C1B 0.050(3) 0.056(3) 0.071(3) 0.009(3) 0.008(2) 0.001(2)
C2B 0.059(3) 0.075(3) 0.079(3) 0.009(3) 0.003(3) -0.004(3)
C3B 0.055(3) 0.094(5) 0.105(4) 0.034(4) 0.013(3) -0.003(3)
C4B 0.081(4) 0.096(5) 0.095(4) 0.018(4) 0.027(3) 0.017(4)
C5B 0.101(4) 0.075(4) 0.084(4) 0.000(3) 0.024(3) 0.013(4)
C6B 0.071(3) 0.065(4) 0.091(4) 0.001(3) 0.022(3) -0.001(3)
C7B 0.058(3) 0.051(3) 0.094(4) -0.006(3) 0.020(3) -0.005(2)
C8B 0.067(3) 0.062(4) 0.080(3) -0.004(3) 0.027(3) -0.008(3)
C9B 0.065(3) 0.063(4) 0.079(4) -0.012(3) 0.011(3) -0.001(3)
C10B 0.059(3) 0.046(3) 0.071(3) 0.002(2) 0.018(3) 0.002(2)
C11B 0.077(4) 0.119(5) 0.080(4) 0.005(4) -0.006(3) 0.005(4)
C12B 0.124(6) 0.124(6) 0.092(5) 0.056(5) 0.032(5) 0.022(5)
C13B 0.102(5) 0.069(4) 0.142(7) -0.005(4) 0.047(5) -0.016(4)
C14B 0.074(4) 0.122(6) 0.109(5) -0.022(5) 0.007(4) -0.023(4)
C15B 0.071(3) 0.100(4) 0.075(3) 0.016(3) 0.004(3) 0.015(3)
C16B 0.100(5) 0.065(4) 0.115(5) -0.019(4) 0.035(5) -0.011(4)
F1B 0.240(9) 0.103(5) 0.133(6) -0.020(5) 0.087(6) 0.027(6)
F2B 0.142(5) 0.079(4) 0.150(6) -0.009(4) -0.011(5) 0.042(4)
F3B 0.137(6) 0.092(7) 0.145(8) -0.055(6) -0.021(5) -0.005(5)
F1" 0.109(8) 0.059(7) 0.110(11) 0.000(7) 0.062(8) 0.002(7)
F2" 0.131(10) 0.093(11) 0.143(12) -0.040(9) 0.018(10) 0.036(9)
F3" 0.146(14) 0.084(11) 0.138(14) -0.029(10) 0.052(11) -0.022(11)
O1B 0.090(2) 0.054(2) 0.150(4) -0.011(2) 0.064(3) -0.009(2)
N1B 0.056(2) 0.052(3) 0.072(3) -0.005(2) 0.013(2) -0.0043(19)
N2B 0.066(2) 0.054(3) 0.079(3) -0.008(2) 0.010(2) -0.008(2)

loop_
_atom_type_symbol
_atom_type_description
_atom_type_scat_dispersion_real
_atom_type_scat_dispersion_imag
_atom_type_scat_source
C C 0.0033 0.0016 'International Tables Vol C Tables 4.2.6.8 and 6.1.1.4'
H H 0.0000 0.0000 'International Tables Vol C Tables 4.2.6.8 and 6.1.1.4'
N N 0.0061 0.0033 'International Tables Vol C Tables 4.2.6.8 and 6.1.1.4'
O O 0.0106 0.0060 'International Tables Vol C Tables 4.2.6.8 and 6.1.1.4'
F F 0.0171 0.0103 'International Tables Vol C Tables 4.2.6.8 and 6.1.1.4'

loop_
_geom_angle_atom_site_label_1
_geom_angle_atom_site_label_2
_geom_angle_atom_site_label_3
_geom_angle
_geom_angle_site_symmetry_1
_geom_angle_site_symmetry_3
_geom_angle_publ_flag
C6A C1A C2A 120.5(5) . . ?
C6A C1A N1A 121.1(4) . . ?
C2A C1A N1A 118.4(4) . . ?
C1A C2A C3A 119.5(5) . . ?
C1A C2A H2A 120.3 . . ?
C3A C2A H2A 120.3 . . ?
C4A C3A C2A 120.3(6) . . ?
C4A C3A H3A 119.8 . . ?
C2A C3A H3A 119.8 . . ?
C3A C4A C5A 120.1(6) . . ?
C3A C4A H4A 119.9 . . ?
C5A C4A H4A 119.9 . . ?
C4A C5A C6A 120.5(6) . . ?
C4A C5A H5A 119.7 . . ?
C6A C5A H5A 119.7 . . ?
C1A C6A C5A 119.0(5) . . ?
C1A C6A H6A 120.5 . . ?
C5A C6A H6A 120.5 . . ?
O1A C7A N1A 118.3(4) . . ?
O1A C7A C8A 132.8(5) . . ?
N1A C7A C8A 108.7(5) . . ?
C7A C8A C9A 103.2(4) . . ?
C7A C8A H8A 128.4 . . ?
C9A C8A H8A 128.4 . . ?
N2A C9A C8A 113.7(5) . . ?
N2A C9A C16A 120.1(6) . . ?
C8A C9A C16A 126.1(6) . . ?
C15A C10A C11A 121.5(5) . . ?
C15A C10A O1A 121.5(4) . . ?
C11A C10A O1A 116.8(4) . . ?
C10A C11A C12A 118.8(5) . . ?
C10A C11A H11A 120.6 . . ?
C12A C11A H11A 120.6 . . ?
C13A C12A C11A 119.7(5) . . ?
C13A C12A H12A 120.1 . . ?
C11A C12A H12A 120.1 . . ?
C14A C13A C12A 120.7(5) . . ?
C14A C13A H13A 119.7 . . ?
C12A C13A H13A 119.7 . . ?
C13A C14A C15A 119.8(5) . . ?
C13A C14A H14A 120.1 . . ?
C15A C14A H14A 120.1 . . ?
C10A C15A C14A 119.5(5) . . ?
C10A C15A H15A 120.2 . . ?
C14A C15A H15A 120.2 . . ?
F3' C16A F2' 124.4(18) . . ?
F2A C16A F1A 130.8(9) . . ?
F2A C16A F3A 91.5(7) . . ?
F1A C16A F3A 94.9(8) . . ?
F3' C16A F1' 105.7(17) . . ?
F2' C16A F1' 29.4(14) . . ?
F3' C16A C9A 116.9(13) . . ?
F2' C16A C9A 111.6(13) . . ?
F2A C16A C9A 112.9(7) . . ?
F1A C16A C9A 109.8(7) . . ?
F3A C16A C9A 111.4(7) . . ?
F1' C16A C9A 110.1(9) . . ?
F2' F1' C16A 56(3) . . ?
F1' F2' C16A 95(4) . . ?
C7A O1A C10A 117.2(3) . . ?
C7A N1A N2A 110.1(4) . . ?
C7A N1A C1A 129.1(4) . . ?
N2A N1A C1A 120.8(4) . . ?
C9A N2A N1A 104.3(4) . . ?
C6B C1B C2B 121.4(5) . . ?
C6B C1B N1B 121.0(4) . . ?
C2B C1B N1B 117.7(5) . . ?
C1B C2B C3B 118.4(5) . . ?
C1B C2B H2B 120.8 . . ?
C3B C2B H2B 120.8 . . ?
C4B C3B C2B 120.4(5) . . ?
C4B C3B H3B 119.8 . . ?
C2B C3B H3B 119.8 . . ?
C3B C4B C5B 120.6(6) . . ?
C3B C4B H4B 119.7 . . ?
C5B C4B H4B 119.7 . . ?
C4B C5B C6B 120.5(6) . . ?
C4B C5B H5B 119.8 . . ?
C6B C5B H5B 119.8 . . ?
C1B C6B C5B 118.8(5) . . ?
C1B C6B H6B 120.6 . . ?
C5B C6B H6B 120.6 . . ?
C8B C7B O1B 133.5(5) . . ?
C8B C7B N1B 108.0(4) . . ?
O1B C7B N1B 118.5(4) . . ?
C7B C8B C9B 104.4(4) . . ?
C7B C8B H8B 127.8 . . ?
C9B C8B H8B 127.8 . . ?
N2B C9B C8B 112.8(4) . . ?
N2B C9B C16B 119.0(5) . . ?
C8B C9B C16B 128.1(5) . . ?
C15B C10B C11B 121.6(5) . . ?
C15B C10B O1B 120.0(5) . . ?
C11B C10B O1B 118.3(5) . . ?
C10B C11B C12B 117.7(6) . . ?
C10B C11B H11B 121.2 . . ?
C12B C11B H11B 121.2 . . ?
C13B C12B C11B 121.0(6) . . ?
C13B C12B H12B 119.5 . . ?
C11B C12B H12B 119.5 . . ?
C14B C13B C12B 120.0(6) . . ?
C14B C13B H13B 120.0 . . ?
C12B C13B H13B 120.0 . . ?
C13B C14B C15B 120.5(6) . . ?
C13B C14B H14B 119.7 . . ?
C15B C14B H14B 119.7 . . ?
C10B C15B C14B 119.2(6) . . ?
C10B C15B H15B 120.4 . . ?
C14B C15B H15B 120.4 . . ?
F2" C16B F3" 110.8(19) . . ?
F2" C16B F1" 39.8(13) . . ?
F3" C16B F1" 128.8(15) . . ?
F3B C16B F1B 88.9(10) . . ?
F3B C16B F2B 101.3(8) . . ?
F1B C16B F2B 128.3(8) . . ?
F2" C16B C9B 117.8(10) . . ?
F3" C16B C9B 119.6(14) . . ?
F3B C16B C9B 113.8(8) . . ?
F1" C16B C9B 111.4(8) . . ?
F1B C16B C9B 109.5(7) . . ?
F2B C16B C9B 111.8(6) . . ?
F2" F1" C16B 62.3(18) . . ?
F1" F2" C16B 78(2) . . ?
C7B O1B C10B 115.7(4) . . ?
N2B N1B C7B 110.9(4) . . ?
N2B N1B C1B 119.3(4) . . ?
C7B N1B C1B 129.7(4) . . ?
C9B N2B N1B 104.0(4) . . ?

loop_
_geom_bond_atom_site_label_1
_geom_bond_atom_site_label_2
_geom_bond_distance
_geom_bond_site_symmetry_2
_geom_bond_publ_flag
C1A C6A 1.376(7) . ?
C1A C2A 1.377(6) . ?
C1A N1A 1.425(6) . ?
C2A C3A 1.389(7) . ?
C2A H2A 0.9300 . ?
C3A C4A 1.357(8) . ?
C3A H3A 0.9300 . ?
C4A C5A 1.373(9) . ?
C4A H4A 0.9300 . ?
C5A C6A 1.386(8) . ?
C5A H5A 0.9300 . ?
C6A H6A 0.9300 . ?
C7A O1A 1.350(6) . ?
C7A N1A 1.358(6) . ?
C7A C8A 1.367(7) . ?
C8A C9A 1.386(8) . ?
C8A H8A 0.9300 . ?
C9A N2A 1.319(6) . ?
C9A C16A 1.489(9) . ?
C10A C15A 1.365(7) . ?
C10A C11A 1.366(6) . ?
C10A O1A 1.407(5) . ?
C11A C12A 1.380(7) . ?
C11A H11A 0.9300 . ?
C12A C13A 1.375(7) . ?
C12A H12A 0.9300 . ?
C13A C14A 1.362(8) . ?
C13A H13A 0.9300 . ?
C14A C15A 1.371(7) . ?
C14A H14A 0.9300 . ?
C15A H15A 0.9300 . ?
C16A F3' 1.20(2) . ?
C16A F2' 1.22(2) . ?
C16A F2A 1.346(10) . ?
C16A F1A 1.357(11) . ?
C16A F3A 1.394(12) . ?
C16A F1' 1.46(2) . ?
F1' F2' 0.72(3) . ?
N1A N2A 1.366(5) . ?
C1B C6B 1.377(7) . ?
C1B C2B 1.380(6) . ?
C1B N1B 1.437(6) . ?
C2B C3B 1.409(7) . ?
C2B H2B 0.9300 . ?
C3B C4B 1.357(8) . ?
C3B H3B 0.9300 . ?
C4B C5B 1.369(8) . ?
C4B H4B 0.9300 . ?
C5B C6B 1.395(7) . ?
C5B H5B 0.9300 . ?
C6B H6B 0.9300 . ?
C7B C8B 1.349(6) . ?
C7B O1B 1.354(6) . ?
C7B N1B 1.362(6) . ?
C8B C9B 1.386(7) . ?
C8B H8B 0.9300 . ?
C9B N2B 1.328(6) . ?
C9B C16B 1.475(8) . ?
C10B C15B 1.345(7) . ?
C10B C11B 1.354(8) . ?
C10B O1B 1.402(5) . ?
C11B C12B 1.383(9) . ?
C11B H11B 0.9300 . ?
C12B C13B 1.345(9) . ?
C12B H12B 0.9300 . ?
C13B C14B 1.335(9) . ?
C13B H13B 0.9300 . ?
C14B C15B 1.369(8) . ?
C14B H14B 0.9300 . ?
C15B H15B 0.9300 . ?
C16B F2" 1.218(19) . ?
C16B F3" 1.25(3) . ?
C16B F3B 1.314(14) . ?
C16B F1" 1.344(17) . ?
C16B F1B 1.357(10) . ?
C16B F2B 1.380(11) . ?
F1" F2" 0.88(3) . ?
N1B N2B 1.355(5) . ?

loop_
_geom_torsion_atom_site_label_1
_geom_torsion_atom_site_label_2
_geom_torsion_atom_site_label_3
_geom_torsion_atom_site_label_4
_geom_torsion
_geom_torsion_site_symmetry_1
_geom_torsion_site_symmetry_2
_geom_torsion_site_symmetry_3
_geom_torsion_site_symmetry_4
_geom_torsion_publ_flag
C6A C1A C2A C3A 0.4(7) . . . . ?
N1A C1A C2A C3A -179.1(4) . . . . ?
C1A C2A C3A C4A -1.0(8) . . . . ?
C2A C3A C4A C5A 0.8(9) . . . . ?
C3A C4A C5A C6A -0.1(9) . . . . ?
C2A C1A C6A C5A 0.4(7) . . . . ?
N1A C1A C6A C5A 179.8(4) . . . . ?
C4A C5A C6A C1A -0.5(8) . . . . ?
O1A C7A C8A C9A 173.6(6) . . . . ?
N1A C7A C8A C9A -0.7(5) . . . . ?
C7A C8A C9A N2A -0.5(6) . . . . ?
C7A C8A C9A C16A -178.4(6) . . . . ?
C15A C10A C11A C12A 0.0(7) . . . . ?
O1A C10A C11A C12A -176.0(4) . . . . ?
C10A C11A C12A C13A 0.0(7) . . . . ?
C11A C12A C13A C14A 0.1(8) . . . . ?
C12A C13A C14A C15A -0.2(8) . . . . ?
C11A C10A C15A C14A -0.1(8) . . . . ?
O1A C10A C15A C14A 175.7(5) . . . . ?
C13A C14A C15A C10A 0.2(8) . . . . ?
N2A C9A C16A F3' 3(2) . . . . ?
C8A C9A C16A F3' -179.6(18) . . . . ?
N2A C9A C16A F2' 154.8(17) . . . . ?
C8A C9A C16A F2' -27.5(19) . . . . ?
N2A C9A C16A F2A -138.5(7) . . . . ?
C8A C9A C16A F2A 39.2(10) . . . . ?
N2A C9A C16A F1A 66.6(11) . . . . ?
C8A C9A C16A F1A -115.6(10) . . . . ?
N2A C9A C16A F3A -37.2(10) . . . . ?
C8A C9A C16A F3A 140.5(7) . . . . ?
N2A C9A C16A F1' 123.3(13) . . . . ?
C8A C9A C16A F1' -59.0(15) . . . . ?
F3' C16A F1' F2' -134(4) . . . . ?
C9A C16A F1' F2' 99(3) . . . . ?
F3' C16A F2' F1' 57(4) . . . . ?
C9A C16A F2' F1' -93(3) . . . . ?
N1A C7A O1A C10A -151.2(4) . . . . ?
C8A C7A O1A C10A 34.9(8) . . . . ?
C15A C10A O1A C7A 55.1(7) . . . . ?
C11A C10A O1A C7A -128.9(5) . . . . ?
O1A C7A N1A N2A -173.6(4) . . . . ?
C8A C7A N1A N2A 1.7(5) . . . . ?
O1A C7A N1A C1A 3.3(7) . . . . ?
C8A C7A N1A C1A 178.5(4) . . . . ?
C6A C1A N1A C7A 40.9(7) . . . . ?
C2A C1A N1A C7A -139.6(5) . . . . ?
C6A C1A N1A N2A -142.5(5) . . . . ?
C2A C1A N1A N2A 36.9(6) . . . . ?
C8A C9A N2A N1A 1.5(6) . . . . ?
C16A C9A N2A N1A 179.5(5) . . . . ?
C7A N1A N2A C9A -2.0(5) . . . . ?
C1A N1A N2A C9A -179.1(4) . . . . ?
C6B C1B C2B C3B 0.2(7) . . . . ?
N1B C1B C2B C3B -179.1(4) . . . . ?
C1B C2B C3B C4B -0.3(8) . . . . ?
C2B C3B C4B C5B -0.6(9) . . . . ?
C3B C4B C5B C6B 1.7(9) . . . . ?
C2B C1B C6B C5B 0.9(7) . . . . ?
N1B C1B C6B C5B -179.8(4) . . . . ?
C4B C5B C6B C1B -1.9(8) . . . . ?
O1B C7B C8B C9B 177.9(6) . . . . ?
N1B C7B C8B C9B -0.3(6) . . . . ?
C7B C8B C9B N2B -0.4(6) . . . . ?
C7B C8B C9B C16B 178.8(6) . . . . ?
C15B C10B C11B C12B 1.1(9) . . . . ?
O1B C10B C11B C12B -176.3(6) . . . . ?
C10B C11B C12B C13B -0.5(11) . . . . ?
C11B C12B C13B C14B -0.3(12) . . . . ?
C12B C13B C14B C15B 0.7(11) . . . . ?
C11B C10B C15B C14B -0.7(8) . . . . ?
O1B C10B C15B C14B 176.5(5) . . . . ?
C13B C14B C15B C10B -0.2(9) . . . . ?
N2B C9B C16B F2" 120(2) . . . . ?
C8B C9B C16B F2" -59(2) . . . . ?
N2B C9B C16B F3" -19.6(19) . . . . ?
C8B C9B C16B F3" 161.2(17) . . . . ?
N2B C9B C16B F3B -50.0(11) . . . . ?
C8B C9B C16B F3B 130.8(9) . . . . ?
N2B C9B C16B F1" 163.4(13) . . . . ?
C8B C9B C16B F1" -15.8(17) . . . . ?
N2B C9B C16B F1B -147.7(8) . . . . ?
C8B C9B C16B F1B 33.2(12) . . . . ?
N2B C9B C16B F2B 64.1(8) . . . . ?
C8B C9B C16B F2B -115.1(8) . . . . ?
F3" C16B F1" F2" 75(3) . . . . ?
C9B C16B F1" F2" -108.1(17) . . . . ?
F3" C16B F2" F1" -126(2) . . . . ?
C9B C16B F2" F1" 90.7(18) . . . . ?
C8B C7B O1B C10B 12.1(9) . . . . ?
N1B C7B O1B C10B -169.9(5) . . . . ?
C15B C10B O1B C7B 81.1(6) . . . . ?
C11B C10B O1B C7B -101.5(6) . . . . ?
C8B C7B N1B N2B 0.8(6) . . . . ?
O1B C7B N1B N2B -177.7(5) . . . . ?
C8B C7B N1B C1B 177.3(4) . . . . ?
O1B C7B N1B C1B -1.2(8) . . . . ?
C6B C1B N1B N2B -146.3(4) . . . . ?
C2B C1B N1B N2B 32.9(6) . . . . ?
C6B C1B N1B C7B 37.5(7) . . . . ?
C2B C1B N1B C7B -143.3(5) . . . . ?
C8B C9B N2B N1B 0.9(5) . . . . ?
C16B C9B N2B N1B -178.4(5) . . . . ?
C7B N1B N2B C9B -1.1(5) . . . . ?
C1B N1B N2B C9B -177.9(4) . . . . ?
